data_4069407
loop_
_publ_author_name
'Walker, Randon H.'
'Miller, Karla A.'
'Scott, Sara L.'
'Cygan, Zuzanna T.'
'Bartolin, Jeffrey M.'
'Kampf, Jeff W.'
'Banaszak Holl, Mark M.'

_publ_section_title
;
 Silylene- and Germylene-Mediated C&#x2212;H Activation: Reaction with
 Alkanes, Ethers, and Amines
;
_journal_issue 9
_journal_name_full Organometallics
_journal_page_first 2744
_journal_paper_doi 10.1021/om900182z
_journal_volume 28
_journal_year 2009
_chemical_formula_moiety 'C16 H32 I N3 Si'
_chemical_formula_sum 'C16 H32 I N3 Si'
_chemical_formula_weight 421.44
_chemical_name_systematic
;
 ?
;
_space_group_IT_number 2
_symmetry_cell_setting triclinic
_symmetry_space_group_name_Hall '-P 1'
_symmetry_space_group_name_H-M 'P -1'
_atom_sites_solution_hydrogens geom
_atom_sites_solution_primary direct
_atom_sites_solution_secondary difmap
_audit_creation_method SHELXL-97
_cell_angle_alpha 96.403(1)
_cell_angle_beta 95.239(1)
_cell_angle_gamma 118.010(1)
_cell_formula_units_Z 2
_cell_length_a 9.4165(4)
_cell_length_b 9.5587(4)
_cell_length_c 12.2601(5)
_cell_measurement_reflns_used 9947
_cell_measurement_temperature 85(2)
_cell_measurement_theta_max 33.22
_cell_measurement_theta_min 2.95
_cell_volume 955.12(7)
_computing_cell_refinement 'Bruker SAINT'
_computing_data_collection 'Bruker SMART-APEX'
_computing_data_reduction 'Bruker SAINT'
_computing_molecular_graphics 'Bruker SHELXTL'
_computing_publication_material 'Bruker SHELXTL'
_computing_structure_refinement 'Bruker SHELXTL'
_computing_structure_solution 'Bruker SHELXTL'
_diffrn_ambient_temperature 85(2)
_diffrn_measured_fraction_theta_full 0.986
_diffrn_measured_fraction_theta_max 0.986
_diffrn_measurement_device_type 'CCD area detector'
_diffrn_measurement_method 'phi and omega scans'
_diffrn_radiation_monochromator graphite
_diffrn_radiation_source 'fine-focus sealed tube'
_diffrn_radiation_type MoK\a
_diffrn_radiation_wavelength 0.71073
_diffrn_reflns_av_R_equivalents 0.0327
_diffrn_reflns_av_sigmaI/netI 0.0200
_diffrn_reflns_limit_h_max 14
_diffrn_reflns_limit_h_min -14
_diffrn_reflns_limit_k_max 14
_diffrn_reflns_limit_k_min -14
_diffrn_reflns_limit_l_max 18
_diffrn_reflns_limit_l_min -18
_diffrn_reflns_number 42226
_diffrn_reflns_theta_full 33.22
_diffrn_reflns_theta_max 33.22
_diffrn_reflns_theta_min 2.45
_exptl_absorpt_coefficient_mu 1.739
_exptl_absorpt_correction_T_max 0.7010
_exptl_absorpt_correction_T_min 0.5977
_exptl_absorpt_correction_type multi-scan
_exptl_absorpt_process_details
;
  Blessing, R. Acta Cryst. (1995) A51 33-38.
  Sheldrick, G.  SADABS (Version 2007/4) Bruker AXS area
  detector absorption and other corrections, University of
  Gottingen, Germany 2007.
;
_exptl_crystal_colour colorless
_exptl_crystal_density_diffrn 1.465
_exptl_crystal_density_method 'not measured'
_exptl_crystal_description block
_exptl_crystal_F_000 432
_exptl_crystal_size_max 0.33
_exptl_crystal_size_mid 0.32
_exptl_crystal_size_min 0.22
_refine_diff_density_max 1.445
_refine_diff_density_min -0.957
_refine_diff_density_rms 0.076
_refine_ls_extinction_method none
_refine_ls_goodness_of_fit_ref 1.076
_refine_ls_hydrogen_treatment constr
_refine_ls_matrix_type full
_refine_ls_number_parameters 197
_refine_ls_number_reflns 7220
_refine_ls_number_restraints 0
_refine_ls_restrained_S_all 1.076
_refine_ls_R_factor_all 0.0198
_refine_ls_R_factor_gt 0.0193
_refine_ls_shift/su_max 0.004
_refine_ls_shift/su_mean 0.000
_refine_ls_structure_factor_coef Fsqd
_refine_ls_weighting_details 'calc w=1/[\s^2^(Fo^2^)+(0.0219P)^2^+0.4949P] where P=(Fo^2^+2Fc^2^)/3'
_refine_ls_weighting_scheme calc
_refine_ls_wR_factor_gt 0.0491
_refine_ls_wR_factor_ref 0.0494
_reflns_number_gt 7053
_reflns_number_total 7220
_reflns_threshold_expression >2sigma(I)
_cod_data_source_file om900182z_si_002.cif
_cod_data_source_block rwa_-_Compound_(13)
_cod_depositor_comments
;
The following automatic conversions were performed:

'_symmetry_cell_setting' value 'Triclinic' changed to 'triclinic'
according to /home/saulius/struct/CIF-dictionaries/cif_core.dic
dictionary named 'cif_core.dic' version 2.4.2 from 2011-04-26.

Automatic conversion script
Id: cif_fix_values 1715 2011-07-08 13:25:40Z adriana 
;
_cod_original_cell_volume 955.11(7)
_cod_original_sg_symbol_H-M P-1
_cod_database_code 4069407

loop_
_symmetry_equiv_pos_as_xyz
'x, y, z'
'-x, -y, -z'

loop_
_atom_site_label
_atom_site_type_symbol
_atom_site_fract_x
_atom_site_fract_y
_atom_site_fract_z
_atom_site_U_iso_or_equiv
_atom_site_adp_type
_atom_site_occupancy
_atom_site_symmetry_multiplicity
_atom_site_calc_flag
_atom_site_refinement_flags
Si1 Si 0.00793(4) 0.30709(4) 0.24859(2) 0.01074(5) Uani 1 1 d .
I1 I 0.044995(9) 0.586677(8) 0.314955(6) 0.01564(3) Uani 1 1 d .
N1 N -0.19404(11) 0.17132(11) 0.19687(7) 0.01251(15) Uani 1 1 d .
N2 N 0.07040(11) 0.30101(11) 0.12141(7) 0.01235(15) Uani 1 1 d .
N3 N 0.17010(12) 0.14683(12) 0.32721(8) 0.01394(16) Uani 1 1 d .
C1 C -0.34478(13) 0.11905(13) 0.24673(9) 0.01416(18) Uani 1 1 d .
C2 C -0.45323(15) -0.06347(15) 0.21135(11) 0.0215(2) Uani 1 1 d .
H2A H -0.4867 -0.0897 0.1304 0.032 Uiso 1 1 calc R
H2B H -0.5501 -0.0994 0.2475 0.032 Uiso 1 1 calc R
H2C H -0.3922 -0.1180 0.2335 0.032 Uiso 1 1 calc R
C3 C -0.43554(15) 0.20702(17) 0.20847(11) 0.0208(2) Uani 1 1 d .
H3A H -0.3657 0.3233 0.2328 0.031 Uiso 1 1 calc R
H3B H -0.5356 0.1712 0.2410 0.031 Uiso 1 1 calc R
H3C H -0.4633 0.1829 0.1271 0.031 Uiso 1 1 calc R
C4 C -0.30132(15) 0.15822(15) 0.37350(10) 0.0181(2) Uani 1 1 d .
H4A H -0.2512 0.0955 0.3990 0.027 Uiso 1 1 calc R
H4B H -0.4005 0.1310 0.4059 0.027 Uiso 1 1 calc R
H4C H -0.2244 0.2733 0.3969 0.027 Uiso 1 1 calc R
C5 C -0.21042(13) 0.14048(14) 0.07946(9) 0.01504(18) Uani 1 1 d .
H5A H -0.3130 0.0757 0.0327 0.018 Uiso 1 1 calc R
C6 C -0.06975(13) 0.20990(13) 0.03936(9) 0.01459(18) Uani 1 1 d .
H6A H -0.0649 0.1986 -0.0380 0.018 Uiso 1 1 calc R
C7 C 0.23024(13) 0.39286(13) 0.08593(9) 0.01392(17) Uani 1 1 d .
C8 C 0.22847(15) 0.52329(16) 0.02436(11) 0.0209(2) Uani 1 1 d .
H8A H 0.1411 0.4729 -0.0403 0.031 Uiso 1 1 calc R
H8B H 0.3336 0.5824 -0.0006 0.031 Uiso 1 1 calc R
H8C H 0.2096 0.5980 0.0746 0.031 Uiso 1 1 calc R
C9 C 0.26531(16) 0.27757(17) 0.01089(11) 0.0228(2) Uani 1 1 d .
H9A H 0.2552 0.1892 0.0490 0.034 Uiso 1 1 calc R
H9B H 0.3762 0.3358 -0.0058 0.034 Uiso 1 1 calc R
H9C H 0.1870 0.2339 -0.0586 0.034 Uiso 1 1 calc R
C10 C 0.36212(14) 0.47109(14) 0.18957(10) 0.01627(19) Uani 1 1 d .
H10A H 0.3423 0.5473 0.2373 0.024 Uiso 1 1 calc R
H10B H 0.4694 0.5284 0.1672 0.024 Uiso 1 1 calc R
H10C H 0.3591 0.3877 0.2306 0.024 Uiso 1 1 calc R
C11 C 0.10386(13) 0.25157(13) 0.36903(9) 0.01299(17) Uani 1 1 d .
H11A H 0.0132 0.1858 0.4087 0.016 Uiso 1 1 calc R
C12 C 0.23084(14) 0.39547(13) 0.45580(9) 0.01444(18) Uani 1 1 d .
H12A H 0.3207 0.4672 0.4192 0.017 Uiso 1 1 calc R
H12B H 0.1797 0.4575 0.4869 0.017 Uiso 1 1 calc R
C13 C 0.30038(14) 0.34265(15) 0.55000(9) 0.01605(19) Uani 1 1 d .
H13A H 0.2141 0.2834 0.5935 0.019 Uiso 1 1 calc R
H13B H 0.3892 0.4384 0.6005 0.019 Uiso 1 1 calc R
C14 C 0.36621(14) 0.23468(15) 0.50228(10) 0.01738(19) Uani 1 1 d .
H14A H 0.4595 0.2969 0.4649 0.021 Uiso 1 1 calc R
H14B H 0.4049 0.1946 0.5631 0.021 Uiso 1 1 calc R
C15 C 0.23205(14) 0.09364(14) 0.41938(9) 0.01608(19) Uani 1 1 d .
H15A H 0.2748 0.0232 0.3890 0.019 Uiso 1 1 calc R
H15B H 0.1412 0.0297 0.4582 0.019 Uiso 1 1 calc R
C16 C 0.04740(15) 0.00327(14) 0.25002(10) 0.0184(2) Uani 1 1 d .
H16A H 0.0944 -0.0656 0.2276 0.028 Uiso 1 1 calc R
H16B H 0.0118 0.0352 0.1841 0.028 Uiso 1 1 calc R
H16C H -0.0463 -0.0561 0.2866 0.028 Uiso 1 1 calc R

loop_
_atom_site_aniso_label
_atom_site_aniso_U_11
_atom_site_aniso_U_22
_atom_site_aniso_U_33
_atom_site_aniso_U_23
_atom_site_aniso_U_13
_atom_site_aniso_U_12
Si1 0.01097(12) 0.01040(12) 0.01072(11) 0.00057(9) 0.00004(9) 0.00566(10)
I1 0.01930(4) 0.01198(4) 0.01702(4) 0.00008(2) 0.00158(2) 0.00945(3)
N1 0.0111(4) 0.0133(4) 0.0121(4) 0.0006(3) 0.0002(3) 0.0058(3)
N2 0.0115(4) 0.0128(4) 0.0121(4) 0.0010(3) 0.0007(3) 0.0057(3)
N3 0.0161(4) 0.0127(4) 0.0137(4) 0.0012(3) -0.0002(3) 0.0082(3)
C1 0.0117(4) 0.0149(4) 0.0158(4) 0.0037(3) 0.0019(3) 0.0063(4)
C2 0.0183(5) 0.0162(5) 0.0231(5) 0.0032(4) 0.0026(4) 0.0030(4)
C3 0.0171(5) 0.0267(6) 0.0248(5) 0.0093(4) 0.0055(4) 0.0144(5)
C4 0.0172(5) 0.0215(5) 0.0160(5) 0.0037(4) 0.0040(4) 0.0095(4)
C5 0.0140(4) 0.0161(5) 0.0130(4) -0.0007(3) -0.0012(3) 0.0069(4)
C6 0.0147(4) 0.0157(5) 0.0111(4) -0.0003(3) -0.0010(3) 0.0067(4)
C7 0.0125(4) 0.0153(4) 0.0143(4) 0.0026(3) 0.0028(3) 0.0070(4)
C8 0.0183(5) 0.0232(6) 0.0210(5) 0.0106(4) 0.0033(4) 0.0085(4)
C9 0.0174(5) 0.0256(6) 0.0237(6) -0.0044(4) 0.0043(4) 0.0107(5)
C10 0.0135(4) 0.0167(5) 0.0169(5) 0.0022(4) 0.0009(3) 0.0064(4)
C11 0.0132(4) 0.0136(4) 0.0122(4) 0.0008(3) 0.0001(3) 0.0072(4)
C12 0.0158(4) 0.0141(4) 0.0120(4) 0.0003(3) -0.0009(3) 0.0071(4)
C13 0.0160(5) 0.0195(5) 0.0115(4) 0.0014(3) -0.0004(3) 0.0084(4)
C14 0.0159(5) 0.0189(5) 0.0174(5) 0.0036(4) -0.0009(4) 0.0091(4)
C15 0.0169(5) 0.0142(4) 0.0175(5) 0.0044(4) -0.0006(4) 0.0080(4)
C16 0.0223(5) 0.0126(4) 0.0182(5) -0.0009(4) -0.0034(4) 0.0089(4)

loop_
_atom_type_symbol
_atom_type_description
_atom_type_scat_dispersion_real
_atom_type_scat_dispersion_imag
_atom_type_scat_source
C C 0.0033 0.0016 'International Tables Vol C Tables 4.2.6.8 and 6.1.1.4'
H H 0.0000 0.0000 'International Tables Vol C Tables 4.2.6.8 and 6.1.1.4'
N N 0.0061 0.0033 'International Tables Vol C Tables 4.2.6.8 and 6.1.1.4'
Si Si 0.0817 0.0704 'International Tables Vol C Tables 4.2.6.8 and 6.1.1.4'
I I -0.4742 1.8119 'International Tables Vol C Tables 4.2.6.8 and 6.1.1.4'

loop_
_geom_angle_atom_site_label_1
_geom_angle_atom_site_label_2
_geom_angle_atom_site_label_3
_geom_angle
N2 Si1 N1 94.14(4)
N2 Si1 C11 119.13(5)
N1 Si1 C11 115.15(5)
N2 Si1 I1 109.58(3)
N1 Si1 I1 111.01(3)
C11 Si1 I1 107.33(3)
C5 N1 C1 117.96(9)
C5 N1 Si1 107.70(7)
C1 N1 Si1 132.40(7)
C6 N2 C7 118.96(9)
C6 N2 Si1 108.11(7)
C7 N2 Si1 131.86(7)
C16 N3 C15 107.80(9)
C16 N3 C11 112.10(9)
C15 N3 C11 110.94(9)
N1 C1 C4 109.80(9)
N1 C1 C3 109.81(9)
C4 C1 C3 109.02(10)
N1 C1 C2 109.24(9)
C4 C1 C2 108.64(9)
C3 C1 C2 110.32(10)
C6 C5 N1 114.78(10)
C5 C6 N2 114.60(9)
N2 C7 C9 109.31(9)
N2 C7 C10 108.50(9)
C9 C7 C10 108.87(10)
N2 C7 C8 109.59(9)
C9 C7 C8 110.73(10)
C10 C7 C8 109.79(10)
N3 C11 C12 111.34(9)
N3 C11 Si1 110.94(7)
C12 C11 Si1 114.64(7)
C13 C12 C11 111.89(9)
C12 C13 C14 109.76(9)
C15 C14 C13 109.38(9)
N3 C15 C14 111.97(9)

loop_
_geom_bond_atom_site_label_1
_geom_bond_atom_site_label_2
_geom_bond_distance
Si1 N2 1.7205(10)
Si1 N1 1.7266(10)
Si1 C11 1.9130(11)
Si1 I1 2.5521(3)
N1 C5 1.4160(14)
N1 C1 1.4827(14)
N2 C6 1.4123(14)
N2 C7 1.4796(14)
N3 C16 1.4612(15)
N3 C15 1.4703(14)
N3 C11 1.4781(14)
C1 C4 1.5276(16)
C1 C3 1.5321(16)
C1 C2 1.5335(17)
C5 C6 1.3427(15)
C7 C9 1.5300(17)
C7 C10 1.5309(16)
C7 C8 1.5335(17)
C11 C12 1.5330(15)
C12 C13 1.5232(16)
C13 C14 1.5245(17)
C14 C15 1.5187(16)
